data_1571035
loop_
_publ_author_name
'Almquist, C. Christopher'
'Rajeshkumar, Thayalan'
'Jayaweera, H. D. A. Chathumal'
'Removski, Nicole'
'Zhou, Wen'
'Gelfand, Benjamin S.'
'Maron, Laurent'
'Piers, Warren E.'

_publ_section_title
;
 Oxidation-induced ambiphilicity triggers N-N bond formation and
 dinitrogen release in octahedral terminal molybdenum(v) nitrido
 complexes.
;
_journal_issue 14
_journal_name_full 'Chemical science'
_journal_page_first 5152
_journal_page_last 5162
_journal_paper_doi 10.1039/d4sc00090k
_journal_volume 15
_journal_year 2024
_chemical_formula_moiety 'C33 H36 B2 Mo N10, C2 F6 N O4 S2'
_chemical_formula_sum 'C35 H36 B2 F6 Mo N11 O4 S2'
_chemical_formula_weight 970.43
_space_group_crystal_system monoclinic
_space_group_IT_number 14
_space_group_name_Hall '-P 2ybc'
_space_group_name_H-M_alt 'P 1 21/c 1'
_atom_sites_solution_hydrogens geom
_atom_sites_solution_primary iterative
_audit_creation_date 2023-06-19
_audit_creation_method
;
Olex2 1.3
(compiled 2020.11.12 svn.r5f609507 for OlexSys, GUI svn.r6408)
;
_audit_update_record
;
2023-10-26 deposited with the CCDC.	2024-02-16 downloaded from the CCDC.
;
_cell_angle_alpha 90
_cell_angle_beta 102.171(6)
_cell_angle_gamma 90
_cell_formula_units_Z 4
_cell_length_a 15.1157(15)
_cell_length_b 25.2386(19)
_cell_length_c 12.3932(10)
_cell_measurement_reflns_used 9749
_cell_measurement_temperature 173.15
_cell_measurement_theta_max 72.32
_cell_measurement_theta_min 2.99
_cell_volume 4621.7(7)
_computing_molecular_graphics 'Olex2 1.3 (Dolomanov et al., 2009)'
_computing_publication_material 'Olex2 1.3 (Dolomanov et al., 2009)'
_computing_structure_refinement 'SHELXL 2018/3 (Sheldrick, 2015)'
_computing_structure_solution 'olex2.solve 1.3 (Bourhis et al., 2015)'
_diffrn_ambient_temperature 173.15
_diffrn_measured_fraction_theta_full 0.994
_diffrn_measured_fraction_theta_max 0.982
_diffrn_measurement_device_type 'Bruker APEX-II CCD'
_diffrn_measurement_method '\f and \w scans'
_diffrn_radiation_type CuK\a
_diffrn_radiation_wavelength 1.54178
_diffrn_reflns_av_R_equivalents 0.0838
_diffrn_reflns_av_unetI/netI 0.0739
_diffrn_reflns_Laue_measured_fraction_full 0.994
_diffrn_reflns_Laue_measured_fraction_max 0.982
_diffrn_reflns_limit_h_max 18
_diffrn_reflns_limit_h_min -18
_diffrn_reflns_limit_k_max 30
_diffrn_reflns_limit_k_min -31
_diffrn_reflns_limit_l_max 15
_diffrn_reflns_limit_l_min -15
_diffrn_reflns_number 31599
_diffrn_reflns_point_group_measured_fraction_full 0.994
_diffrn_reflns_point_group_measured_fraction_max 0.982
_diffrn_reflns_theta_full 67.679
_diffrn_reflns_theta_max 72.637
_diffrn_reflns_theta_min 2.991
_diffrn_standards_number 0
_exptl_absorpt_coefficient_mu 3.799
_exptl_absorpt_correction_T_max 0.7536
_exptl_absorpt_correction_T_min 0.5796
_exptl_absorpt_correction_type multi-scan
_exptl_absorpt_process_details
;
SADABS-2016/2 (Bruker,2016/2) was used for absorption correction.
wR2(int) was 0.1086 before and 0.0666 after correction.
The Ratio of minimum to maximum transmission is 0.7691.
The \l/2 correction factor is Not present.
;
_exptl_crystal_colour colourless
_exptl_crystal_colour_primary colourless
_exptl_crystal_density_diffrn 1.395
_exptl_crystal_description block
_exptl_crystal_F_000 1972
_exptl_crystal_size_max 0.263
_exptl_crystal_size_mid 0.051
_exptl_crystal_size_min 0.041
_refine_diff_density_max 2.573
_refine_diff_density_min -1.925
_refine_diff_density_rms 0.137
_refine_ls_extinction_method none
_refine_ls_goodness_of_fit_ref 1.105
_refine_ls_hydrogen_treatment constr
_refine_ls_matrix_type full
_refine_ls_number_parameters 611
_refine_ls_number_reflns 9019
_refine_ls_number_restraints 318
_refine_ls_restrained_S_all 1.117
_refine_ls_R_factor_all 0.0868
_refine_ls_R_factor_gt 0.0569
_refine_ls_shift/su_max 0.001
_refine_ls_shift/su_mean 0.000
_refine_ls_structure_factor_coef Fsqd
_refine_ls_weighting_details 'w=1/[\s^2^(Fo^2^)+(0.1106P)^2^+0.7985P] where P=(Fo^2^+2Fc^2^)/3'
_refine_ls_weighting_scheme calc
_refine_ls_wR_factor_gt 0.1524
_refine_ls_wR_factor_ref 0.1914
_reflns_Friedel_coverage 0.000
_reflns_number_gt 6436
_reflns_number_total 9019
_reflns_threshold_expression 'I > 2\s(I)'
_cod_data_source_file d4sc00090k2.cif
_cod_data_source_block cu_20230616ca715_0ma_a_sq
_cod_depositor_comments 'Adding full bibliography for 1571025--1571037.cif.'
_cod_database_code 1571035
_shelx_shelxl_version_number 2018/3
_shelx_space_group_comment
;
The symmetry employed for this shelxl refinement is uniquely defined
by the following loop, which should always be used as a source of
symmetry information in preference to the above space-group names.
They are only intended as comments.
;
_shelx_estimated_absorpt_t_max 0.860
_shelx_estimated_absorpt_t_min 0.435
_olex2_refinement_description
;
1. Fixed Uiso
 At 1.2 times of:
  All C(H) groups, All N(H,H,H) groups
 At 1.5 times of:
  All C(H,H,H) groups
2. Restrained distances
 F1-C34 \\sim F1A-C34
 with sigma of 0.02
 F1-F2 \\sim F2-F3 \\sim F3-F1 \\sim F1A-F2A \\sim F2A-F3A \\sim F3A-F1A
 with sigma of 0.04
 S1-F1 \\sim S1-F2 \\sim S1-F3 \\sim S1-F1A \\sim S1-F2A \\sim S1-F3A
 with sigma of 0.04
 F2-C34 \\sim F2A-C34
 with sigma of 0.02
 F3-C34 \\sim F3A-C34
 with sigma of 0.02
 F6-C35 \\sim F6A-C35
 with sigma of 0.02
 S2-F4 \\sim S2-F5 \\sim S2-F6 \\sim S2-F4A \\sim S2-F5A \\sim S2-F6A
 with sigma of 0.04
 F4-F5 \\sim F5-F6 \\sim F6-F4 \\sim F4A-F5A \\sim F5A-F6A \\sim F6A-F4A
 with sigma of 0.04
 F5-C35 \\sim F5A-C35
 with sigma of 0.02
 F4-C35 \\sim F4A-C35
 with sigma of 0.02
3. Uiso/Uaniso restraints and constraints
F1 \\sim F1A \\sim F2 \\sim F2A \\sim F3 \\sim F3A \\sim C34: within 3A with
sigma of 0.01 and sigma for terminal atoms of 0.02 within 3A
F4 \\sim F4A \\sim F5 \\sim F5A \\sim F6 \\sim F6A \\sim C35: within 3A with
sigma of 0.01 and sigma for terminal atoms of 0.02 within 3A
4. Others
 Sof(F1A)=Sof(F2A)=Sof(F3A)=1-FVAR(1)
 Sof(F1)=Sof(F2)=Sof(F3)=FVAR(1)
 Sof(F4A)=Sof(F5A)=Sof(F6A)=1-FVAR(2)
 Sof(F4)=Sof(F5)=Sof(F6)=FVAR(2)
5.a Aromatic/amide H refined with riding coordinates:
 C2(H2), C3(H3), C4(H4), C6(H6), C7(H7), C8(H8), C9(H9), C10(H10), C11(H11),
 C12(H12), C13(H13), C14(H14), C15(H15), C16(H16), C17(H17), C19(H19), C21(H21),
  C23(H23), C27(H27), C29(H29), C31(H31)
5.b Idealised Me refined as rotating group:
 N10(H10A,H10B,H10C), C24(H24A,H24B,H24C), C25(H25A,H25B,H25C), C32(H32A,H32B,
 H32C), C33(H33A,H33B,H33C)
;
_olex2_submission_special_instructions 'No special instructions were received'

loop_
_space_group_symop_operation_xyz
'x, y, z'
'-x, y+1/2, -z+1/2'
'-x, -y, -z'
'x, -y-1/2, z-1/2'

loop_
_atom_site_label
_atom_site_type_symbol
_atom_site_fract_x
_atom_site_fract_y
_atom_site_fract_z
_atom_site_U_iso_or_equiv
_atom_site_adp_type
_atom_site_occupancy
_atom_site_site_symmetry_order
_atom_site_calc_flag
_atom_site_refinement_flags_posn
_atom_site_refinement_flags_adp
_atom_site_refinement_flags_occupancy
_atom_site_disorder_assembly
_atom_site_disorder_group
Mo1 Mo 0.40863(3) 0.40023(2) 0.20109(3) 0.02268(14) Uani 1 1 d . . . . .
N1 N 0.4923(3) 0.46071(14) 0.2944(3) 0.0227(8) Uani 1 1 d . . . . .
N2 N 0.4424(3) 0.35083(14) 0.3465(3) 0.0274(9) Uani 1 1 d . . . . .
N3 N 0.5282(3) 0.35210(14) 0.4096(3) 0.0222(8) Uani 1 1 d . . . . .
N4 N 0.5273(3) 0.36560(14) 0.1632(3) 0.0216(8) Uani 1 1 d . . . . .
N5 N 0.6029(3) 0.36366(14) 0.2445(3) 0.0254(9) Uani 1 1 d . . . . .
N6 N 0.3871(3) 0.45478(15) 0.0671(3) 0.0266(9) Uani 1 1 d . . . . .
N7 N 0.3672(3) 0.50613(14) 0.0889(3) 0.0261(9) Uani 1 1 d . . . . .
N8 N 0.2938(3) 0.43790(15) 0.2479(3) 0.0251(8) Uani 1 1 d . . . . .
N9 N 0.2906(3) 0.49236(15) 0.2524(3) 0.0267(9) Uani 1 1 d . . . . .
N10 N 0.3190(3) 0.33766(16) 0.1088(4) 0.0350(10) Uani 1 1 d . . . . .
H10A H 0.329426 0.334783 0.039386 0.042 Uiso 1 1 calc R U . . .
H10B H 0.260084 0.346570 0.105021 0.042 Uiso 1 1 calc R U . . .
H10C H 0.330945 0.306112 0.144491 0.042 Uiso 1 1 calc R U . . .
C1 C 0.5715(4) 0.44576(18) 0.3653(3) 0.0249(10) Uani 1 1 d . . . . .
C2 C 0.6148(4) 0.48240(18) 0.4412(4) 0.0295(11) Uani 1 1 d . . . . .
H2 H 0.668730 0.472436 0.491466 0.035 Uiso 1 1 calc R U . . .
C3 C 0.5816(4) 0.53301(18) 0.4458(4) 0.0291(11) Uani 1 1 d . . . . .
H3 H 0.611802 0.557641 0.499054 0.035 Uiso 1 1 calc R U . . .
C4 C 0.5038(4) 0.54716(17) 0.3717(4) 0.0278(11) Uani 1 1 d . . . . .
H4 H 0.480617 0.582035 0.373839 0.033 Uiso 1 1 calc R U . . .
C5 C 0.4585(4) 0.51140(17) 0.2937(3) 0.0257(10) Uani 1 1 d . . . . .
C6 C 0.3911(4) 0.32472(18) 0.4034(4) 0.0298(11) Uani 1 1 d . . . . .
H6 H 0.328590 0.317318 0.377725 0.036 Uiso 1 1 calc R U . . .
C7 C 0.4418(4) 0.3097(2) 0.5061(4) 0.0342(12) Uani 1 1 d . . . . .
H7 H 0.421847 0.290834 0.562869 0.041 Uiso 1 1 calc R U . . .
C8 C 0.5271(4) 0.32843(18) 0.5066(4) 0.0298(11) Uani 1 1 d . . . . .
H8 H 0.577761 0.325177 0.566367 0.036 Uiso 1 1 calc R U . . .
C9 C 0.5465(4) 0.34401(18) 0.0729(4) 0.0286(11) Uani 1 1 d . . . . .
H9 H 0.505046 0.339999 0.004277 0.034 Uiso 1 1 calc R U . . .
C10 C 0.6363(4) 0.3283(2) 0.0944(4) 0.0360(12) Uani 1 1 d . . . . .
H10 H 0.668290 0.312056 0.045016 0.043 Uiso 1 1 calc R U . . .
C11 C 0.6690(4) 0.34156(19) 0.2039(4) 0.0283(10) Uani 1 1 d . . . . .
H11 H 0.729106 0.335799 0.243791 0.034 Uiso 1 1 calc R U . . .
C12 C 0.3905(4) 0.4520(2) -0.0387(4) 0.0324(12) Uani 1 1 d . . . . .
H12 H 0.403143 0.420771 -0.075542 0.039 Uiso 1 1 calc R U . . .
C13 C 0.3730(4) 0.5014(2) -0.0879(4) 0.0354(12) Uani 1 1 d . . . . .
H13 H 0.371493 0.510589 -0.162635 0.043 Uiso 1 1 calc R U . . .
C14 C 0.3584(4) 0.5341(2) -0.0052(4) 0.0320(11) Uani 1 1 d . . . . .
H14 H 0.344251 0.570715 -0.013000 0.038 Uiso 1 1 calc R U . . .
C15 C 0.2299(4) 0.4195(2) 0.2975(4) 0.0339(11) Uani 1 1 d . . . . .
H15 H 0.217459 0.382942 0.305477 0.041 Uiso 1 1 calc R U . . .
C16 C 0.1846(4) 0.4602(2) 0.3354(5) 0.0403(13) Uani 1 1 d . . . . .
H16 H 0.136054 0.457675 0.373033 0.048 Uiso 1 1 calc R U . . .
C17 C 0.2255(4) 0.5060(2) 0.3066(4) 0.0331(11) Uani 1 1 d . . . . .
H17 H 0.209971 0.541156 0.322481 0.040 Uiso 1 1 calc R U . . .
C18 C 0.7058(3) 0.37208(19) 0.4360(4) 0.0274(10) Uani 1 1 d . . . . .
C19 C 0.7767(4) 0.4072(2) 0.4354(5) 0.0346(12) Uani 1 1 d . . . . .
H19 H 0.763945 0.439869 0.397110 0.042 Uiso 1 1 calc R U . . .
C20 C 0.8665(4) 0.3963(2) 0.4892(5) 0.0383(13) Uani 1 1 d . . . . .
C21 C 0.8849(4) 0.3483(2) 0.5422(5) 0.0402(13) Uani 1 1 d . . . . .
H21 H 0.945268 0.340609 0.578952 0.048 Uiso 1 1 calc R U . . .
C22 C 0.8181(4) 0.3111(2) 0.5436(4) 0.0355(12) Uani 1 1 d . . . . .
C23 C 0.7296(4) 0.32329(19) 0.4893(4) 0.0308(11) Uani 1 1 d . . . . .
H23 H 0.683649 0.297523 0.488316 0.037 Uiso 1 1 calc R U . . .
C24 C 0.9401(5) 0.4359(3) 0.4880(8) 0.064(2) Uani 1 1 d . . . . .
H24A H 0.972757 0.442706 0.563778 0.096 Uiso 1 1 calc R U . . .
H24B H 0.913471 0.468983 0.454646 0.096 Uiso 1 1 calc R U . . .
H24C H 0.982132 0.421846 0.444760 0.096 Uiso 1 1 calc R U . . .
C25 C 0.8387(4) 0.2583(2) 0.6008(5) 0.0462(15) Uani 1 1 d . . . . .
H25A H 0.807402 0.255996 0.662362 0.069 Uiso 1 1 calc R U . . .
H25B H 0.904073 0.255111 0.629020 0.069 Uiso 1 1 calc R U . . .
H25C H 0.817898 0.229676 0.548249 0.069 Uiso 1 1 calc R U . . .
C26 C 0.3348(4) 0.58791(18) 0.1971(4) 0.0293(11) Uani 1 1 d . . . . .
C27 C 0.3997(4) 0.62899(19) 0.2045(4) 0.0283(11) Uani 1 1 d . . . . .
H27 H 0.462056 0.620003 0.217232 0.034 Uiso 1 1 calc R U . . .
C28 C 0.3746(4) 0.68239(18) 0.1937(4) 0.0301(11) Uani 1 1 d . . . . .
C29 C 0.2831(4) 0.69515(18) 0.1718(4) 0.0318(11) Uani 1 1 d . . . . .
H29 H 0.265351 0.731323 0.166441 0.038 Uiso 1 1 calc R U . . .
C30 C 0.2184(4) 0.6567(2) 0.1580(4) 0.0368(12) Uani 1 1 d . . . . .
C31 C 0.2438(4) 0.6033(2) 0.1686(4) 0.0324(11) Uani 1 1 d . . . . .
H31 H 0.198117 0.576789 0.156084 0.039 Uiso 1 1 calc R U . . .
C32 C 0.4458(4) 0.7249(2) 0.2033(4) 0.0365(12) Uani 1 1 d . . . . .
H32A H 0.505937 0.708875 0.225699 0.055 Uiso 1 1 calc R U . . .
H32B H 0.437008 0.750965 0.258704 0.055 Uiso 1 1 calc R U . . .
H32C H 0.440762 0.742477 0.131780 0.055 Uiso 1 1 calc R U . . .
C33 C 0.1184(4) 0.6704(3) 0.1324(6) 0.0501(16) Uani 1 1 d . . . . .
H33A H 0.093268 0.664138 0.198012 0.075 Uiso 1 1 calc R U . . .
H33B H 0.086760 0.648073 0.071663 0.075 Uiso 1 1 calc R U . . .
H33C H 0.110558 0.707742 0.111002 0.075 Uiso 1 1 calc R U . . .
B1 B 0.6031(4) 0.3840(2) 0.3664(4) 0.0248(11) Uani 1 1 d . . . . .
B2 B 0.3629(4) 0.5258(2) 0.2085(4) 0.0283(12) Uani 1 1 d . . . . .
S1 S 0.70899(11) 0.68889(5) 0.21964(11) 0.0400(3) Uani 1 1 d D . . . .
S2 S 0.86304(11) 0.74865(6) 0.22335(14) 0.0481(4) Uani 1 1 d D . . . .
F1 F 0.7038(10) 0.6180(5) 0.3780(13) 0.090(3) Uani 0.494(17) 1 d D U P A 1
F1A F 0.6728(8) 0.6056(4) 0.3136(13) 0.090(3) Uani 0.506(17) 1 d D U P A 2
F2 F 0.8342(8) 0.6383(6) 0.3612(9) 0.065(3) Uani 0.494(17) 1 d D U P A 1
F2A F 0.8087(12) 0.6368(7) 0.3848(11) 0.096(4) Uani 0.506(17) 1 d D U P A 2
F3 F 0.7585(13) 0.5865(5) 0.2449(14) 0.083(4) Uani 0.494(17) 1 d D U P A 1
F3A F 0.7797(13) 0.5968(5) 0.2261(13) 0.085(4) Uani 0.506(17) 1 d D U P A 2
F4 F 0.9686(11) 0.7979(7) 0.1232(12) 0.119(4) Uani 0.63(3) 1 d D U P B 1
F4A F 0.931(2) 0.8138(7) 0.0982(18) 0.113(4) Uani 0.37(3) 1 d D U P B 2
F5 F 0.9139(11) 0.7272(6) 0.0396(13) 0.113(4) Uani 0.63(3) 1 d D U P B 1
F5A F 0.9358(19) 0.7306(9) 0.055(2) 0.115(5) Uani 0.37(3) 1 d D U P B 2
F6 F 0.8279(11) 0.7962(8) 0.0333(12) 0.123(4) Uani 0.63(3) 1 d D U P B 1
F6A F 0.8096(12) 0.7719(13) 0.0196(17) 0.117(5) Uani 0.37(3) 1 d D U P B 2
O1 O 0.6395(4) 0.66977(19) 0.1313(4) 0.0638(14) Uani 1 1 d . . . . .
O2 O 0.6821(3) 0.72346(17) 0.2979(3) 0.0483(11) Uani 1 1 d . . . . .
O3 O 0.8275(4) 0.79535(18) 0.2633(5) 0.0637(13) Uani 1 1 d . . . . .
O4 O 0.9412(4) 0.7247(3) 0.2863(5) 0.0842(19) Uani 1 1 d . . . . .
N11 N 0.7868(4) 0.7068(3) 0.1677(5) 0.0591(15) Uani 1 1 d . . . . .
C34 C 0.7503(6) 0.6292(3) 0.2967(7) 0.067(2) Uani 1 1 d D U . . .
C35 C 0.8926(7) 0.7673(5) 0.0963(10) 0.099(3) Uani 1 1 d D U . . .

loop_
_atom_site_aniso_label
_atom_site_aniso_U_11
_atom_site_aniso_U_22
_atom_site_aniso_U_33
_atom_site_aniso_U_23
_atom_site_aniso_U_13
_atom_site_aniso_U_12
Mo1 0.0340(3) 0.01396(19) 0.02000(19) -0.00094(12) 0.00546(15) -0.00079(15)
N1 0.028(2) 0.0167(17) 0.0230(17) 0.0006(13) 0.0047(16) 0.0018(16)
N2 0.039(3) 0.0171(16) 0.0262(18) 0.0027(14) 0.0061(17) -0.0014(17)
N3 0.031(2) 0.0172(16) 0.0191(16) -0.0012(13) 0.0058(15) -0.0011(16)
N4 0.025(2) 0.0189(16) 0.0200(16) -0.0007(13) 0.0026(15) 0.0055(16)
N5 0.037(2) 0.0154(16) 0.0248(18) 0.0002(14) 0.0085(17) -0.0007(17)
N6 0.039(2) 0.0183(17) 0.0229(18) -0.0019(14) 0.0065(17) 0.0007(17)
N7 0.040(3) 0.0151(16) 0.0222(18) 0.0028(14) 0.0049(17) 0.0005(17)
N8 0.029(2) 0.0181(17) 0.0301(19) -0.0013(14) 0.0105(17) 0.0021(17)
N9 0.035(2) 0.0183(17) 0.0256(18) -0.0010(14) 0.0047(17) 0.0071(17)
N10 0.041(3) 0.027(2) 0.035(2) 0.0016(17) 0.005(2) 0.002(2)
C1 0.037(3) 0.019(2) 0.0188(19) 0.0010(16) 0.0075(19) -0.004(2)
C2 0.044(3) 0.021(2) 0.024(2) 0.0008(17) 0.007(2) -0.003(2)
C3 0.042(3) 0.023(2) 0.021(2) -0.0026(17) 0.004(2) -0.005(2)
C4 0.044(3) 0.0161(19) 0.025(2) 0.0003(17) 0.010(2) -0.002(2)
C5 0.043(3) 0.0154(19) 0.0198(19) -0.0027(16) 0.009(2) -0.001(2)
C6 0.038(3) 0.023(2) 0.030(2) 0.0005(18) 0.010(2) -0.004(2)
C7 0.048(3) 0.027(2) 0.030(2) 0.0026(19) 0.014(2) -0.003(2)
C8 0.046(3) 0.020(2) 0.024(2) 0.0004(17) 0.009(2) 0.000(2)
C9 0.040(3) 0.023(2) 0.025(2) -0.0015(18) 0.013(2) 0.008(2)
C10 0.050(4) 0.031(2) 0.028(2) -0.001(2) 0.011(2) 0.010(3)
C11 0.028(3) 0.027(2) 0.031(2) 0.0007(18) 0.008(2) 0.006(2)
C12 0.043(3) 0.030(2) 0.023(2) -0.0012(18) 0.003(2) -0.002(2)
C13 0.044(3) 0.034(3) 0.028(2) 0.003(2) 0.008(2) -0.006(2)
C14 0.042(3) 0.025(2) 0.030(2) 0.0033(19) 0.009(2) 0.000(2)
C15 0.035(3) 0.027(2) 0.041(3) 0.004(2) 0.012(2) -0.002(2)
C16 0.042(3) 0.044(3) 0.038(3) 0.005(2) 0.016(2) 0.002(3)
C17 0.036(3) 0.034(3) 0.031(2) -0.002(2) 0.011(2) 0.005(2)
C18 0.027(3) 0.026(2) 0.027(2) -0.0028(18) 0.0011(19) -0.001(2)
C19 0.034(3) 0.030(2) 0.041(3) 0.004(2) 0.010(2) -0.001(2)
C20 0.034(3) 0.033(3) 0.048(3) -0.002(2) 0.008(2) -0.007(2)
C21 0.035(3) 0.041(3) 0.043(3) 0.000(2) 0.003(2) -0.001(3)
C22 0.037(3) 0.032(2) 0.033(2) 0.001(2) -0.002(2) 0.001(2)
C23 0.033(3) 0.028(2) 0.029(2) -0.0014(19) 0.002(2) -0.002(2)
C24 0.037(4) 0.053(4) 0.100(6) 0.008(4) 0.011(4) -0.014(3)
C25 0.045(4) 0.037(3) 0.049(3) 0.010(2) -0.007(3) 0.001(3)
C26 0.043(3) 0.020(2) 0.023(2) 0.0002(17) 0.003(2) 0.004(2)
C27 0.040(3) 0.020(2) 0.025(2) 0.0022(17) 0.008(2) 0.001(2)
C28 0.048(3) 0.020(2) 0.021(2) 0.0009(17) 0.005(2) 0.000(2)
C29 0.044(3) 0.020(2) 0.031(2) 0.0027(18) 0.008(2) 0.013(2)
C30 0.044(3) 0.030(2) 0.035(3) 0.004(2) 0.006(2) 0.004(3)
C31 0.035(3) 0.028(2) 0.033(2) -0.0005(19) 0.005(2) -0.001(2)
C32 0.048(3) 0.023(2) 0.038(3) 0.007(2) 0.007(2) 0.001(2)
C33 0.043(4) 0.044(3) 0.063(4) 0.014(3) 0.012(3) 0.018(3)
B1 0.031(3) 0.019(2) 0.022(2) -0.0022(18) 0.001(2) -0.003(2)
B2 0.039(3) 0.019(2) 0.027(2) 0.0010(19) 0.007(2) 0.000(2)
S1 0.0454(8) 0.0353(7) 0.0403(7) -0.0101(5) 0.0112(6) -0.0035(6)
S2 0.0420(9) 0.0429(8) 0.0596(9) 0.0140(7) 0.0108(7) 0.0052(7)
F1 0.117(7) 0.070(5) 0.090(7) 0.027(5) 0.037(6) -0.004(5)
F1A 0.124(7) 0.060(5) 0.087(7) 0.020(5) 0.025(6) -0.022(5)
F2 0.094(6) 0.052(5) 0.046(4) 0.012(4) 0.009(4) -0.001(5)
F2A 0.134(8) 0.067(6) 0.069(6) 0.008(6) -0.020(6) 0.002(7)
F3 0.112(8) 0.029(4) 0.097(6) -0.009(5) -0.001(6) 0.003(5)
F3A 0.108(7) 0.041(5) 0.100(6) -0.013(5) 0.010(6) 0.008(5)
F4 0.090(6) 0.138(7) 0.143(7) 0.059(6) 0.054(6) -0.012(6)
F4A 0.099(8) 0.137(8) 0.111(7) 0.062(7) 0.045(7) -0.004(7)
F5 0.086(7) 0.174(7) 0.097(6) 0.009(6) 0.059(5) 0.020(6)
F5A 0.084(8) 0.164(8) 0.113(8) 0.032(7) 0.053(7) 0.018(7)
F6 0.124(6) 0.143(8) 0.107(6) 0.085(6) 0.037(5) 0.023(6)
F6A 0.102(8) 0.143(9) 0.104(7) 0.055(8) 0.014(7) 0.014(8)
O1 0.068(3) 0.055(3) 0.061(3) -0.025(2) -0.003(2) -0.002(3)
O2 0.060(3) 0.042(2) 0.049(2) -0.0141(18) 0.025(2) -0.004(2)
O3 0.062(3) 0.036(2) 0.095(4) -0.003(2) 0.021(3) -0.003(2)
O4 0.050(3) 0.094(4) 0.094(4) 0.016(3) -0.018(3) 0.016(3)
N11 0.058(4) 0.068(4) 0.056(3) -0.008(3) 0.021(3) -0.007(3)
C34 0.091(5) 0.038(3) 0.071(4) -0.001(3) 0.012(4) -0.003(4)
C35 0.077(6) 0.124(7) 0.107(6) 0.050(5) 0.045(5) 0.011(5)

loop_
_atom_type_symbol
_atom_type_description
_atom_type_scat_dispersion_real
_atom_type_scat_dispersion_imag
_atom_type_scat_source
C C 0.0181 0.0091 'International Tables Vol C Tables 4.2.6.8 and 6.1.1.4'
H H 0.0000 0.0000 'International Tables Vol C Tables 4.2.6.8 and 6.1.1.4'
B B 0.0090 0.0039 'International Tables Vol C Tables 4.2.6.8 and 6.1.1.4'
F F 0.0727 0.0534 'International Tables Vol C Tables 4.2.6.8 and 6.1.1.4'
Mo Mo -0.0483 2.7339 'International Tables Vol C Tables 4.2.6.8 and 6.1.1.4'
N N 0.0311 0.0180 'International Tables Vol C Tables 4.2.6.8 and 6.1.1.4'
O O 0.0492 0.0322 'International Tables Vol C Tables 4.2.6.8 and 6.1.1.4'
S S 0.3331 0.5567 'International Tables Vol C Tables 4.2.6.8 and 6.1.1.4'

loop_
_geom_angle_atom_site_label_1
_geom_angle_atom_site_label_2
_geom_angle_atom_site_label_3
_geom_angle
_geom_angle_site_symmetry_1
_geom_angle_site_symmetry_3
_geom_angle_publ_flag
N1 Mo1 N2 87.29(14) . . ?
N1 Mo1 N8 87.59(15) . . ?
N1 Mo1 N10 178.01(16) . . ?
N2 Mo1 N8 95.25(16) . . ?
N2 Mo1 N10 91.71(15) . . ?
N4 Mo1 N1 88.99(15) . . ?
N4 Mo1 N2 83.43(15) . . ?
N4 Mo1 N8 176.40(14) . . ?
N4 Mo1 N10 92.60(16) . . ?
N6 Mo1 N1 86.35(14) . . ?
N6 Mo1 N2 173.51(15) . . ?
N6 Mo1 N4 95.19(15) . . ?
N6 Mo1 N8 85.76(16) . . ?
N6 Mo1 N10 94.68(15) . . ?
N8 Mo1 N10 90.79(16) . . ?
C1 N1 Mo1 118.7(3) . . ?
C5 N1 Mo1 118.6(3) . . ?
C5 N1 C1 122.0(4) . . ?
N3 N2 Mo1 119.5(3) . . ?
C6 N2 Mo1 131.9(4) . . ?
C6 N2 N3 107.3(4) . . ?
N2 N3 B1 118.8(3) . . ?
C8 N3 N2 108.2(4) . . ?
C8 N3 B1 132.6(4) . . ?
N5 N4 Mo1 117.9(3) . . ?
C9 N4 Mo1 134.0(3) . . ?
C9 N4 N5 108.1(4) . . ?
N4 N5 B1 121.7(4) . . ?
C11 N5 N4 108.4(4) . . ?
C11 N5 B1 129.9(4) . . ?
N7 N6 Mo1 117.5(3) . . ?
C12 N6 Mo1 135.0(3) . . ?
C12 N6 N7 107.6(4) . . ?
N6 N7 B2 122.5(4) . . ?
C14 N7 N6 108.0(4) . . ?
C14 N7 B2 129.3(4) . . ?
N9 N8 Mo1 119.2(3) . . ?
C15 N8 Mo1 132.1(3) . . ?
C15 N8 N9 107.1(4) . . ?
N8 N9 B2 119.4(4) . . ?
C17 N9 N8 108.1(4) . . ?
C17 N9 B2 132.2(4) . . ?
Mo1 N10 H10A 109.5 . . ?
Mo1 N10 H10B 109.5 . . ?
Mo1 N10 H10C 109.5 . . ?
H10A N10 H10B 109.5 . . ?
H10A N10 H10C 109.5 . . ?
H10B N10 H10C 109.5 . . ?
N1 C1 C2 118.2(4) . . ?
N1 C1 B1 118.7(4) . . ?
C2 C1 B1 122.6(4) . . ?
C1 C2 H2 119.2 . . ?
C3 C2 C1 121.7(5) . . ?
C3 C2 H2 119.2 . . ?
C2 C3 H3 120.7 . . ?
C2 C3 C4 118.6(4) . . ?
C4 C3 H3 120.7 . . ?
C3 C4 H4 119.3 . . ?
C3 C4 C5 121.4(4) . . ?
C5 C4 H4 119.3 . . ?
N1 C5 C4 118.0(4) . . ?
N1 C5 B2 119.1(4) . . ?
C4 C5 B2 122.7(4) . . ?
N2 C6 H6 124.7 . . ?
N2 C6 C7 110.5(5) . . ?
C7 C6 H6 124.7 . . ?
C6 C7 H7 127.9 . . ?
C8 C7 C6 104.2(5) . . ?
C8 C7 H7 127.9 . . ?
N3 C8 C7 109.7(5) . . ?
N3 C8 H8 125.2 . . ?
C7 C8 H8 125.2 . . ?
N4 C9 H9 125.2 . . ?
N4 C9 C10 109.5(4) . . ?
C10 C9 H9 125.2 . . ?
C9 C10 H10 127.7 . . ?
C11 C10 C9 104.6(5) . . ?
C11 C10 H10 127.7 . . ?
N5 C11 C10 109.3(5) . . ?
N5 C11 H11 125.3 . . ?
C10 C11 H11 125.3 . . ?
N6 C12 H12 125.0 . . ?
N6 C12 C13 110.1(5) . . ?
C13 C12 H12 125.0 . . ?
C12 C13 H13 127.5 . . ?
C14 C13 C12 104.9(4) . . ?
C14 C13 H13 127.5 . . ?
N7 C14 C13 109.4(4) . . ?
N7 C14 H14 125.3 . . ?
C13 C14 H14 125.3 . . ?
N8 C15 H15 124.5 . . ?
N8 C15 C16 111.1(5) . . ?
C16 C15 H15 124.5 . . ?
C15 C16 H16 127.7 . . ?
C15 C16 C17 104.6(5) . . ?
C17 C16 H16 127.7 . . ?
N9 C17 C16 109.1(5) . . ?
N9 C17 H17 125.5 . . ?
C16 C17 H17 125.5 . . ?
C19 C18 C23 116.0(5) . . ?
C19 C18 B1 121.7(4) . . ?
C23 C18 B1 121.9(4) . . ?
C18 C19 H19 118.7 . . ?
C18 C19 C20 122.6(5) . . ?
C20 C19 H19 118.7 . . ?
C19 C20 C24 120.6(5) . . ?
C21 C20 C19 118.4(5) . . ?
C21 C20 C24 121.0(6) . . ?
C20 C21 H21 119.1 . . ?
C20 C21 C22 121.9(5) . . ?
C22 C21 H21 119.1 . . ?
C21 C22 C23 118.2(5) . . ?
C21 C22 C25 121.7(5) . . ?
C23 C22 C25 120.1(5) . . ?
C18 C23 H23 118.6 . . ?
C22 C23 C18 122.8(5) . . ?
C22 C23 H23 118.6 . . ?
C20 C24 H24A 109.5 . . ?
C20 C24 H24B 109.5 . . ?
C20 C24 H24C 109.5 . . ?
H24A C24 H24B 109.5 . . ?
H24A C24 H24C 109.5 . . ?
H24B C24 H24C 109.5 . . ?
C22 C25 H25A 109.5 . . ?
C22 C25 H25B 109.5 . . ?
C22 C25 H25C 109.5 . . ?
H25A C25 H25B 109.5 . . ?
H25A C25 H25C 109.5 . . ?
H25B C25 H25C 109.5 . . ?
C27 C26 B2 122.5(5) . . ?
C31 C26 C27 116.3(4) . . ?
C31 C26 B2 120.9(5) . . ?
C26 C27 H27 119.0 . . ?
C28 C27 C26 121.9(5) . . ?
C28 C27 H27 119.0 . . ?
C27 C28 C32 120.3(5) . . ?
C29 C28 C27 118.7(5) . . ?
C29 C28 C32 121.0(4) . . ?
C28 C29 H29 119.4 . . ?
C30 C29 C28 121.2(4) . . ?
C30 C29 H29 119.4 . . ?
C29 C30 C31 119.9(5) . . ?
C29 C30 C33 121.5(5) . . ?
C31 C30 C33 118.6(5) . . ?
C26 C31 H31 119.2 . . ?
C30 C31 C26 121.7(5) . . ?
C30 C31 H31 119.2 . . ?
C28 C32 H32A 109.5 . . ?
C28 C32 H32B 109.5 . . ?
C28 C32 H32C 109.5 . . ?
H32A C32 H32B 109.5 . . ?
H32A C32 H32C 109.5 . . ?
H32B C32 H32C 109.5 . . ?
C30 C33 H33A 109.5 . . ?
C30 C33 H33B 109.5 . . ?
C30 C33 H33C 109.5 . . ?
H33A C33 H33B 109.5 . . ?
H33A C33 H33C 109.5 . . ?
H33B C33 H33C 109.5 . . ?
N3 B1 N5 107.5(4) . . ?
N3 B1 C1 105.2(4) . . ?
N3 B1 C18 113.4(4) . . ?
N5 B1 C1 110.9(4) . . ?
N5 B1 C18 104.6(4) . . ?
C1 B1 C18 115.0(4) . . ?
N7 B2 C5 109.2(4) . . ?
N7 B2 C26 106.5(4) . . ?
N9 B2 N7 109.1(4) . . ?
N9 B2 C5 104.0(4) . . ?
N9 B2 C26 111.2(4) . . ?
C26 B2 C5 116.7(4) . . ?
O1 S1 N11 106.5(3) . . ?
O1 S1 C34 103.7(3) . . ?
O2 S1 O1 117.3(3) . . ?
O2 S1 N11 117.5(3) . . ?
O2 S1 C34 105.3(3) . . ?
N11 S1 C34 104.9(4) . . ?
O3 S2 N11 113.8(3) . . ?
O3 S2 C35 105.7(5) . . ?
O4 S2 O3 119.8(4) . . ?
O4 S2 N11 113.4(4) . . ?
O4 S2 C35 105.3(5) . . ?
N11 S2 C35 94.8(5) . . ?
S1 N11 S2 124.1(4) . . ?
F1 C34 S1 112.5(7) . . ?
F1A C34 S1 103.3(7) . . ?
F2 C34 S1 109.9(8) . . ?
F2 C34 F1 99.2(9) . . ?
F2A C34 S1 115.2(10) . . ?
F2A C34 F1A 113.5(11) . . ?
F2A C34 F3A 112.9(13) . . ?
F3 C34 S1 119.6(10) . . ?
F3 C34 F1 108.4(10) . . ?
F3 C34 F2 105.0(12) . . ?
F3A C34 S1 106.6(9) . . ?
F3A C34 F1A 104.4(10) . . ?
F4 C35 S2 106.7(10) . . ?
F4A C35 S2 114.4(13) . . ?
F4A C35 F6A 105.4(13) . . ?
F5 C35 S2 113.9(11) . . ?
F5 C35 F4 106.1(11) . . ?
F5 C35 F6 109.9(13) . . ?
F5A C35 S2 113.6(15) . . ?
F5A C35 F4A 112.9(16) . . ?
F5A C35 F6A 104.0(17) . . ?
F6 C35 S2 111.8(9) . . ?
F6 C35 F4 108.0(11) . . ?
F6A C35 S2 105.3(11) . . ?

loop_
_geom_bond_atom_site_label_1
_geom_bond_atom_site_label_2
_geom_bond_distance
_geom_bond_site_symmetry_2
_geom_bond_publ_flag
Mo1 N1 2.157(4) . ?
Mo1 N2 2.162(4) . ?
Mo1 N4 2.135(4) . ?
Mo1 N6 2.129(4) . ?
Mo1 N8 2.162(4) . ?
Mo1 N10 2.232(4) . ?
N1 C1 1.379(6) . ?
N1 C5 1.377(6) . ?
N2 N3 1.367(6) . ?
N2 C6 1.328(7) . ?
N3 C8 1.346(6) . ?
N3 B1 1.572(7) . ?
N4 N5 1.356(5) . ?
N4 C9 1.331(6) . ?
N5 C11 1.332(7) . ?
N5 B1 1.594(6) . ?
N6 N7 1.371(5) . ?
N6 C12 1.325(6) . ?
N7 C14 1.345(6) . ?
N7 B2 1.577(6) . ?
N8 N9 1.377(5) . ?
N8 C15 1.333(7) . ?
N9 C17 1.347(7) . ?
N9 B2 1.567(7) . ?
N10 H10A 0.9100 . ?
N10 H10B 0.9100 . ?
N10 H10C 0.9100 . ?
C1 C2 1.382(6) . ?
C1 B1 1.630(6) . ?
C2 H2 0.9500 . ?
C2 C3 1.378(7) . ?
C3 H3 0.9500 . ?
C3 C4 1.379(7) . ?
C4 H4 0.9500 . ?
C4 C5 1.393(6) . ?
C5 B2 1.641(8) . ?
C6 H6 0.9500 . ?
C6 C7 1.392(7) . ?
C7 H7 0.9500 . ?
C7 C8 1.372(8) . ?
C8 H8 0.9500 . ?
C9 H9 0.9500 . ?
C9 C10 1.384(8) . ?
C10 H10 0.9500 . ?
C10 C11 1.383(7) . ?
C11 H11 0.9500 . ?
C12 H12 0.9500 . ?
C12 C13 1.389(7) . ?
C13 H13 0.9500 . ?
C13 C14 1.369(7) . ?
C14 H14 0.9500 . ?
C15 H15 0.9500 . ?
C15 C16 1.373(8) . ?
C16 H16 0.9500 . ?
C16 C17 1.393(8) . ?
C17 H17 0.9500 . ?
C18 C19 1.393(7) . ?
C18 C23 1.408(7) . ?
C18 B1 1.637(7) . ?
C19 H19 0.9500 . ?
C19 C20 1.408(8) . ?
C20 C21 1.378(8) . ?
C20 C24 1.497(9) . ?
C21 H21 0.9500 . ?
C21 C22 1.382(8) . ?
C22 C23 1.398(7) . ?
C22 C25 1.511(7) . ?
C23 H23 0.9500 . ?
C24 H24A 0.9800 . ?
C24 H24B 0.9800 . ?
C24 H24C 0.9800 . ?
C25 H25A 0.9800 . ?
C25 H25B 0.9800 . ?
C25 H25C 0.9800 . ?
C26 C27 1.416(7) . ?
C26 C31 1.402(8) . ?
C26 B2 1.622(7) . ?
C27 H27 0.9500 . ?
C27 C28 1.399(6) . ?
C28 C29 1.390(8) . ?
C28 C32 1.506(8) . ?
C29 H29 0.9500 . ?
C29 C30 1.362(8) . ?
C30 C31 1.401(7) . ?
C30 C33 1.517(9) . ?
C31 H31 0.9500 . ?
C32 H32A 0.9800 . ?
C32 H32B 0.9800 . ?
C32 H32C 0.9800 . ?
C33 H33A 0.9800 . ?
C33 H33B 0.9800 . ?
C33 H33C 0.9800 . ?
S1 O1 1.432(5) . ?
S1 O2 1.426(4) . ?
S1 N11 1.524(6) . ?
S1 C34 1.823(8) . ?
S2 O3 1.427(5) . ?
S2 O4 1.408(5) . ?
S2 N11 1.607(6) . ?
S2 C35 1.787(10) . ?
F1 C34 1.373(13) . ?
F1A C34 1.368(13) . ?
F2 C34 1.369(12) . ?
F2A C34 1.266(12) . ?
F3 C34 1.272(12) . ?
F3A C34 1.339(13) . ?
F4 C35 1.366(15) . ?
F4A C35 1.308(17) . ?
F5 C35 1.310(15) . ?
F5A C35 1.300(18) . ?
F6 C35 1.333(13) . ?
F6A C35 1.410(16) . ?

loop_
_geom_torsion_atom_site_label_1
_geom_torsion_atom_site_label_2
_geom_torsion_atom_site_label_3
_geom_torsion_atom_site_label_4
_geom_torsion
_geom_torsion_site_symmetry_1
_geom_torsion_site_symmetry_2
_geom_torsion_site_symmetry_3
_geom_torsion_site_symmetry_4
_geom_torsion_publ_flag
Mo1 N1 C1 C2 -166.6(4) . . . . ?
Mo1 N1 C1 B1 5.9(6) . . . . ?
Mo1 N1 C5 C4 166.4(4) . . . . ?
Mo1 N1 C5 B2 -8.8(6) . . . . ?
Mo1 N2 N3 C8 165.8(3) . . . . ?
Mo1 N2 N3 B1 -7.7(5) . . . . ?
Mo1 N2 C6 C7 -164.6(3) . . . . ?
Mo1 N4 N5 C11 -179.1(3) . . . . ?
Mo1 N4 N5 B1 2.8(5) . . . . ?
Mo1 N4 C9 C10 179.0(3) . . . . ?
Mo1 N6 N7 C14 178.5(3) . . . . ?
Mo1 N6 N7 B2 2.0(6) . . . . ?
Mo1 N6 C12 C13 -177.9(4) . . . . ?
Mo1 N8 N9 C17 -166.2(3) . . . . ?
Mo1 N8 N9 B2 8.2(5) . . . . ?
Mo1 N8 C15 C16 164.6(4) . . . . ?
N1 C1 C2 C3 -1.2(8) . . . . ?
N1 C1 B1 N3 -64.9(5) . . . . ?
N1 C1 B1 N5 51.1(6) . . . . ?
N1 C1 B1 C18 169.6(4) . . . . ?
N1 C5 B2 N7 -49.6(6) . . . . ?
N1 C5 B2 N9 66.8(5) . . . . ?
N1 C5 B2 C26 -170.4(4) . . . . ?
N2 N3 C8 C7 2.4(5) . . . . ?
N2 N3 B1 N5 -52.7(5) . . . . ?
N2 N3 B1 C1 65.6(5) . . . . ?
N2 N3 B1 C18 -167.9(4) . . . . ?
N2 C6 C7 C8 -0.3(6) . . . . ?
N3 N2 C6 C7 1.7(5) . . . . ?
N4 N5 C11 C10 -0.5(5) . . . . ?
N4 N5 B1 N3 57.1(5) . . . . ?
N4 N5 B1 C1 -57.4(6) . . . . ?
N4 N5 B1 C18 178.0(4) . . . . ?
N4 C9 C10 C11 0.5(6) . . . . ?
N5 N4 C9 C10 -0.9(5) . . . . ?
N6 N7 C14 C13 -0.4(6) . . . . ?
N6 N7 B2 N9 -58.4(6) . . . . ?
N6 N7 B2 C5 54.6(6) . . . . ?
N6 N7 B2 C26 -178.5(4) . . . . ?
N6 C12 C13 C14 -0.3(7) . . . . ?
N7 N6 C12 C13 0.1(6) . . . . ?
N8 N9 C17 C16 -1.3(6) . . . . ?
N8 N9 B2 N7 50.7(5) . . . . ?
N8 N9 B2 C5 -65.7(5) . . . . ?
N8 N9 B2 C26 168.0(4) . . . . ?
N8 C15 C16 C17 -0.4(6) . . . . ?
N9 N8 C15 C16 -0.4(6) . . . . ?
C1 N1 C5 C4 -3.7(7) . . . . ?
C1 N1 C5 B2 -178.9(4) . . . . ?
C1 C2 C3 C4 -0.7(8) . . . . ?
C2 C1 B1 N3 107.3(5) . . . . ?
C2 C1 B1 N5 -136.8(5) . . . . ?
C2 C1 B1 C18 -18.3(7) . . . . ?
C2 C3 C4 C5 0.4(8) . . . . ?
C3 C4 C5 N1 1.7(7) . . . . ?
C3 C4 C5 B2 176.7(5) . . . . ?
C4 C5 B2 N7 135.5(5) . . . . ?
C4 C5 B2 N9 -108.2(5) . . . . ?
C4 C5 B2 C26 14.7(7) . . . . ?
C5 N1 C1 C2 3.5(7) . . . . ?
C5 N1 C1 B1 175.9(4) . . . . ?
C6 N2 N3 C8 -2.5(5) . . . . ?
C6 N2 N3 B1 -176.0(4) . . . . ?
C6 C7 C8 N3 -1.3(6) . . . . ?
C8 N3 B1 N5 135.7(5) . . . . ?
C8 N3 B1 C1 -106.0(5) . . . . ?
C8 N3 B1 C18 20.5(7) . . . . ?
C9 N4 N5 C11 0.9(5) . . . . ?
C9 N4 N5 B1 -177.3(4) . . . . ?
C9 C10 C11 N5 0.0(6) . . . . ?
C11 N5 B1 N3 -120.6(5) . . . . ?
C11 N5 B1 C1 124.9(5) . . . . ?
C11 N5 B1 C18 0.2(6) . . . . ?
C12 N6 N7 C14 0.2(6) . . . . ?
C12 N6 N7 B2 -176.4(5) . . . . ?
C12 C13 C14 N7 0.4(7) . . . . ?
C14 N7 B2 N9 125.8(5) . . . . ?
C14 N7 B2 C5 -121.1(6) . . . . ?
C14 N7 B2 C26 5.7(8) . . . . ?
C15 N8 N9 C17 1.1(5) . . . . ?
C15 N8 N9 B2 175.4(4) . . . . ?
C15 C16 C17 N9 1.1(6) . . . . ?
C17 N9 B2 N7 -136.5(5) . . . . ?
C17 N9 B2 C5 107.0(5) . . . . ?
C17 N9 B2 C26 -19.3(7) . . . . ?
C18 C19 C20 C21 1.6(9) . . . . ?
C18 C19 C20 C24 -178.8(6) . . . . ?
C19 C18 C23 C22 3.1(8) . . . . ?
C19 C18 B1 N3 -159.1(5) . . . . ?
C19 C18 B1 N5 84.0(5) . . . . ?
C19 C18 B1 C1 -38.0(7) . . . . ?
C19 C20 C21 C22 0.1(9) . . . . ?
C20 C21 C22 C23 -0.1(9) . . . . ?
C20 C21 C22 C25 179.4(6) . . . . ?
C21 C22 C23 C18 -1.6(8) . . . . ?
C23 C18 C19 C20 -3.1(8) . . . . ?
C23 C18 B1 N3 28.3(6) . . . . ?
C23 C18 B1 N5 -88.5(5) . . . . ?
C23 C18 B1 C1 149.5(5) . . . . ?
C24 C20 C21 C22 -179.5(6) . . . . ?
C25 C22 C23 C18 178.9(5) . . . . ?
C26 C27 C28 C29 -1.9(7) . . . . ?
C26 C27 C28 C32 179.4(4) . . . . ?
C27 C26 C31 C30 -5.7(7) . . . . ?
C27 C26 B2 N7 -88.1(5) . . . . ?
C27 C26 B2 N9 153.1(4) . . . . ?
C27 C26 B2 C5 34.1(7) . . . . ?
C27 C28 C29 C30 -1.8(7) . . . . ?
C28 C29 C30 C31 1.6(8) . . . . ?
C28 C29 C30 C33 -179.1(5) . . . . ?
C29 C30 C31 C26 2.3(8) . . . . ?
C31 C26 C27 C28 5.5(7) . . . . ?
C31 C26 B2 N7 85.6(6) . . . . ?
C31 C26 B2 N9 -33.2(6) . . . . ?
C31 C26 B2 C5 -152.2(5) . . . . ?
C32 C28 C29 C30 176.9(5) . . . . ?
C33 C30 C31 C26 -177.0(5) . . . . ?
B1 N3 C8 C7 174.6(5) . . . . ?
B1 N5 C11 C10 177.4(4) . . . . ?
B1 C1 C2 C3 -173.4(5) . . . . ?
B1 C18 C19 C20 -176.1(5) . . . . ?
B1 C18 C23 C22 176.0(5) . . . . ?
B2 N7 C14 C13 175.9(5) . . . . ?
B2 N9 C17 C16 -174.7(5) . . . . ?
B2 C26 C27 C28 179.5(4) . . . . ?
B2 C26 C31 C30 -179.7(5) . . . . ?
O1 S1 N11 S2 157.7(4) . . . . ?
O1 S1 C34 F1 -89.6(10) . . . . ?
O1 S1 C34 F1A -50.8(9) . . . . ?
O1 S1 C34 F2 160.8(8) . . . . ?
O1 S1 C34 F2A -175.1(13) . . . . ?
O1 S1 C34 F3 39.3(13) . . . . ?
O1 S1 C34 F3A 58.9(10) . . . . ?
O2 S1 N11 S2 23.8(6) . . . . ?
O2 S1 C34 F1 34.1(10) . . . . ?
O2 S1 C34 F1A 72.9(8) . . . . ?
O2 S1 C34 F2 -75.4(9) . . . . ?
O2 S1 C34 F2A -51.3(13) . . . . ?
O2 S1 C34 F3 163.1(12) . . . . ?
O2 S1 C34 F3A -177.4(10) . . . . ?
O3 S2 N11 S1 -47.8(6) . . . . ?
O3 S2 C35 F4 73.0(12) . . . . ?
O3 S2 C35 F4A 41.0(18) . . . . ?
O3 S2 C35 F5 -170.3(11) . . . . ?
O3 S2 C35 F5A 172.6(17) . . . . ?
O3 S2 C35 F6 -45.0(15) . . . . ?
O3 S2 C35 F6A -74.2(16) . . . . ?
O4 S2 N11 S1 93.7(6) . . . . ?
O4 S2 C35 F4 -54.7(12) . . . . ?
O4 S2 C35 F4A -86.7(18) . . . . ?
O4 S2 C35 F5 62.0(12) . . . . ?
O4 S2 C35 F5A 44.9(18) . . . . ?
O4 S2 C35 F6 -172.7(14) . . . . ?
O4 S2 C35 F6A 158.1(16) . . . . ?
N11 S1 C34 F1 158.8(10) . . . . ?
N11 S1 C34 F1A -162.4(8) . . . . ?
N11 S1 C34 F2 49.2(9) . . . . ?
N11 S1 C34 F2A 73.4(13) . . . . ?
N11 S1 C34 F3 -72.3(13) . . . . ?
N11 S1 C34 F3A -52.7(10) . . . . ?
N11 S2 C35 F4 -170.6(12) . . . . ?
N11 S2 C35 F4A 157.4(18) . . . . ?
N11 S2 C35 F5 -53.9(12) . . . . ?
N11 S2 C35 F5A -71.0(18) . . . . ?
N11 S2 C35 F6 71.4(14) . . . . ?
N11 S2 C35 F6A 42.2(16) . . . . ?
C34 S1 N11 S2 -92.8(5) . . . . ?
C35 S2 N11 S1 -157.3(6) . . . . ?
